data_2106376
loop_
_publ_author_name
'Lazarini, F.'

_publ_section_title
;
 Cesium enneabromodibismuthate(III)
;
_journal_name_full 'Acta Crystallographica B (24,1968-38,1982)'
_journal_page_first 2961
_journal_page_last 2964
_journal_volume 33
_journal_year 1977
_chemical_formula_sum 'Bi2 Br9 Cs3'
_chemical_name_systematic 'Cs3 (Bi2 Br9)'
_space_group_IT_number 164
_symmetry_space_group_name_Hall '-P 3 2"'
_symmetry_space_group_name_H-M 'P -3 m 1'
_cell_angle_alpha 90
_cell_angle_beta 90
_cell_angle_gamma 120
_cell_formula_units_Z 1
_cell_length_a 7.972
_cell_length_b 7.972
_cell_length_c 9.867
_cell_volume 543.063
_citation_journal_id_ASTM ACBCAR
_cod_data_source_file Lazarini_ACBCAR_1977_615.cif
_cod_data_source_block Bi2Br9Cs3
_cod_original_cell_volume 543.0632
_cod_database_code 2106376

loop_
_symmetry_equiv_pos_as_xyz
x,y,z
-y,x-y,z
-x+y,-x,z
y,x,-z
-x,-x+y,-z
x-y,-y,-z
-x,-y,-z
y,-x+y,-z
x-y,x,-z
-y,-x,z
x,x-y,z
-x+y,y,z

loop_
_atom_site_label
_atom_site_type_symbol
_atom_site_fract_x
_atom_site_fract_y
_atom_site_fract_z
_atom_site_occupancy
_atom_site_U_iso_or_equiv
Br1 Br-1 0.5 0.5 0 1 0.0
Br2 Br-1 0.3352 0.1676 0.3394 1 0.0
Cs2 Cs+1 0.6667 0.3333 0.6669 1 0.0
Bi1 Bi+3 0.6667 0.3333 0.1918 1 0.0
Cs1 Cs+1 0 0 0 1 0.0
